data_7225010
loop_
_publ_author_name
'Zhou, En-Long'
'Qin, Chao'
'Wang, Xin-Long'
'Shao, Kui-Zhan'
'Su, Zhong-Min'

_publ_section_title
;
 Assembly of two novel 3D organic--inorganic hybrids based on Keggin-type
 polyoxometalates: syntheses, crystal structures and properties
;
_journal_issue 34
_journal_name_full CrystEngComm
_journal_page_first 6370
_journal_paper_doi 10.1039/C6CE00021E
_journal_volume 18
_journal_year 2016
_chemical_formula_sum 'C50 H40 N10 O54 Pb2 Si W12'
_chemical_formula_weight 4293.59
_space_group_crystal_system monoclinic
_space_group_IT_number 14
_space_group_name_Hall '-P 2yn'
_space_group_name_H-M_alt 'P 1 21/n 1'
_symmetry_space_group_name_Hall '-P 2yn'
_symmetry_space_group_name_H-M 'P 1 21/n 1'
_atom_sites_solution_hydrogens geom
_audit_creation_method SHELXL-2014/7
_audit_update_record
;
2016-03-07 deposited with the CCDC.
2016-04-26 downloaded from the CCDC.
;
_cell_angle_alpha 90.0000(10)
_cell_angle_beta 92.7800(10)
_cell_angle_gamma 90.0000(10)
_cell_formula_units_Z 4
_cell_length_a 18.5170(8)
_cell_length_b 15.8420(11)
_cell_length_c 26.966(5)
_cell_measurement_reflns_used 39622
_cell_measurement_temperature 298(2)
_cell_measurement_theta_max 25.000
_cell_measurement_theta_min 1.305
_cell_volume 7901.1(16)
_computing_cell_refinement 'Bruker SAINT v8.34a'
_computing_data_collection 'Bruker APEX 2'
_computing_data_reduction 'Bruker SAINT v8.34a'
_computing_molecular_graphics 'Bruker SHELXTL'
_computing_publication_material 'Bruker SHELXTL & local programs'
_computing_structure_refinement 'SHELXL-2015/1 (Sheldrick, 2015)'
_computing_structure_solution 'Bruker SHELXTL 2014/4'
_diffrn_ambient_temperature 298(2)
_diffrn_detector_area_resol_mean 0.01
_diffrn_measured_fraction_theta_full 0.999
_diffrn_measured_fraction_theta_max 0.999
_diffrn_measurement_device_type 'Bruker Smart Apex II CCD'
_diffrn_measurement_method \w-2\q
_diffrn_radiation_type MoK\a
_diffrn_radiation_wavelength 0.71069
_diffrn_reflns_av_R_equivalents 0.0488
_diffrn_reflns_av_unetI/netI 0.0568
_diffrn_reflns_Laue_measured_fraction_full 0.999
_diffrn_reflns_Laue_measured_fraction_max 0.999
_diffrn_reflns_limit_h_max 22
_diffrn_reflns_limit_h_min -21
_diffrn_reflns_limit_k_max 18
_diffrn_reflns_limit_k_min -14
_diffrn_reflns_limit_l_max 31
_diffrn_reflns_limit_l_min -32
_diffrn_reflns_number 39622
_diffrn_reflns_point_group_measured_fraction_full 0.999
_diffrn_reflns_point_group_measured_fraction_max 0.999
_diffrn_reflns_theta_full 25.000
_diffrn_reflns_theta_max 25.000
_diffrn_reflns_theta_min 1.305
_diffrn_source 'fine-focus sealed tube'
_exptl_absorpt_coefficient_mu 21.762
_exptl_absorpt_correction_T_max 0.013
_exptl_absorpt_correction_T_min 0.003
_exptl_absorpt_correction_type multi-scan
_exptl_absorpt_process_details 'SADABS 2014/4 Bruker AXS Madison WI USA'
_exptl_crystal_colour yellow
_exptl_crystal_density_diffrn 3.609
_exptl_crystal_description block
_exptl_crystal_F_000 7632
_exptl_crystal_size_max 0.250
_exptl_crystal_size_mid 0.250
_exptl_crystal_size_min 0.230
_refine_diff_density_max 1.452
_refine_diff_density_min -1.361
_refine_diff_density_rms 0.238
_refine_ls_extinction_method none
_refine_ls_goodness_of_fit_ref 1.011
_refine_ls_hydrogen_treatment constr
_refine_ls_matrix_type full
_refine_ls_number_parameters 1162
_refine_ls_number_reflns 13897
_refine_ls_number_restraints 2202
_refine_ls_restrained_S_all 0.946
_refine_ls_R_factor_all 0.0508
_refine_ls_R_factor_gt 0.0320
_refine_ls_shift/su_max 0.001
_refine_ls_shift/su_mean 0.000
_refine_ls_structure_factor_coef Fsqd
_refine_ls_weighting_details 'w=1/[\s^2^(Fo^2^)+(0.0155P)^2^] where P=(Fo^2^+2Fc^2^)/3'
_refine_ls_weighting_scheme calc
_refine_ls_wR_factor_gt 0.0549
_refine_ls_wR_factor_ref 0.0599
_reflns_Friedel_coverage 0.000
_reflns_number_gt 10731
_reflns_number_total 13897
_reflns_threshold_expression 'I > 2\s(I)'
_cod_data_source_file c6ce00021e2.cif
_cod_data_source_block nn
_cod_depositor_comments 'Adding full bibliography for 7225009--7225010.cif.'
_cod_database_code 7225010
_shelx_shelxl_version_number 2014/7
_shelx_space_group_comment
;
The symmetry employed for this shelxl refinement is uniquely defined
by the following loop, which should always be used as a source of
symmetry information in preference to the above space-group names.
They are only intended as comments.
;
_shelx_estimated_absorpt_t_min 0.074
_shelx_estimated_absorpt_t_max 0.082

loop_
_space_group_symop_operation_xyz
'x, y, z'
'-x+1/2, y+1/2, -z+1/2'
'-x, -y, -z'
'x-1/2, -y-1/2, z-1/2'

loop_
_atom_site_label
_atom_site_type_symbol
_atom_site_fract_x
_atom_site_fract_y
_atom_site_fract_z
_atom_site_U_iso_or_equiv
_atom_site_adp_type
_atom_site_occupancy
_atom_site_site_symmetry_order
_atom_site_calc_flag
_atom_site_refinement_flags_posn
_atom_site_refinement_flags_adp
Pb1 Pb 0.17198(2) 0.13772(2) 0.51933(2) 0.02388(10) Uani 1 1 d . .
Pb2 Pb 0.31591(2) 0.34195(2) 0.50445(2) 0.02536(10) Uani 1 1 d . .
Si1 Si 0.49077(15) 0.28190(16) 0.26024(9) 0.0171(6) Uani 1 1 d . .
W1 W 0.40781(2) 0.42515(3) 0.17538(2) 0.02261(10) Uani 1 1 d . .
W2 W 0.31427(2) 0.25282(2) 0.20766(2) 0.02225(10) Uani 1 1 d . .
W3 W 0.34246(2) 0.41241(3) 0.28893(2) 0.02510(10) Uani 1 1 d . .
W4 W 0.59614(2) 0.45585(3) 0.22488(2) 0.02582(11) Uani 1 1 d . .
W5 W 0.52882(2) 0.45499(3) 0.33822(2) 0.02591(11) Uani 1 1 d . .
W6 W 0.66573(2) 0.32485(3) 0.31314(2) 0.02888(11) Uani 1 1 d . .
W7 W 0.55136(2) 0.27998(2) 0.13868(2) 0.02279(10) Uani 1 1 d . .
W8 W 0.63300(2) 0.15200(3) 0.22309(2) 0.02690(11) Uani 1 1 d . .
W9 W 0.46375(2) 0.10862(2) 0.17862(2) 0.02270(10) Uani 1 1 d . .
W10 W 0.56192(2) 0.13604(3) 0.34856(2) 0.02627(11) Uani 1 1 d . .
W11 W 0.39073(2) 0.10755(2) 0.30370(2) 0.02289(10) Uani 1 1 d . .
W12 W 0.43136(2) 0.26843(3) 0.38132(2) 0.02406(10) Uani 1 1 d . .
C1 C 0.4036(5) 0.1135(6) 0.5605(4) 0.022(2) Uani 1 1 d . .
H1A H 0.3961 0.1318 0.5926 0.026 Uiso 1 1 calc R U
C2 C 0.4596(5) 0.0581(6) 0.5527(4) 0.024(2) Uani 1 1 d . .
H2A H 0.4894 0.0395 0.5792 0.029 Uiso 1 1 calc R U
C3 C 0.4707(5) 0.0306(6) 0.5048(4) 0.021(2) Uani 1 1 d . .
C4 C 0.4245(5) 0.0612(6) 0.4665(4) 0.025(2) Uani 1 1 d . .
H4A H 0.4310 0.0450 0.4338 0.030 Uiso 1 1 calc R U
C5 C 0.3698(5) 0.1149(6) 0.4770(4) 0.023(2) Uani 1 1 d . .
H5A H 0.3386 0.1338 0.4513 0.028 Uiso 1 1 calc R U
C6 C 0.3609(6) -0.2928(6) 0.4688(4) 0.027(3) Uani 1 1 d . .
C7 C 0.3315(5) -0.2065(6) 0.4686(3) 0.021(2) Uani 1 1 d . .
C8 C 0.3002(6) -0.1698(6) 0.4261(4) 0.038(3) Uani 1 1 d . .
H8A H 0.3016 -0.1985 0.3961 0.045 Uiso 1 1 calc R U
C9 C 0.2679(6) -0.0937(7) 0.4272(4) 0.036(3) Uani 1 1 d . .
H9A H 0.2459 -0.0720 0.3982 0.044 Uiso 1 1 calc R U
C10 C 0.1893(6) 0.3225(7) 0.3776(4) 0.033(3) Uani 1 1 d . .
H10A H 0.1975 0.3712 0.3962 0.039 Uiso 1 1 calc R U
C11 C 0.3482(6) -0.3485(6) 0.4296(4) 0.031(3) Uani 1 1 d . .
H11A H 0.3259 -0.3285 0.4003 0.037 Uiso 1 1 calc R U
C12 C 0.1207(6) 0.4139(6) 0.5642(4) 0.028(3) Uani 1 1 d . .
H12A H 0.1463 0.4171 0.5947 0.033 Uiso 1 1 calc R U
C13 C 0.1703(6) 0.1807(6) 0.3210(4) 0.030(3) Uani 1 1 d . .
H13A H 0.1657 0.1319 0.3019 0.037 Uiso 1 1 calc R U
C14 C 0.1453(6) 0.2569(6) 0.3018(4) 0.030(3) Uani 1 1 d . .
C15 C 0.1558(6) 0.3281(6) 0.3306(4) 0.033(3) Uani 1 1 d . .
H15A H 0.1403 0.3803 0.3185 0.039 Uiso 1 1 calc R U
C16 C 0.1080(5) 0.2635(6) 0.2528(4) 0.025(2) Uani 1 1 d . .
C17 C 0.3981(6) -0.3272(7) 0.5100(4) 0.038(3) Uani 1 1 d . .
H17A H 0.4098 -0.2923 0.5370 0.046 Uiso 1 1 calc R U
C18 C 0.2019(6) 0.1766(6) 0.3683(4) 0.031(3) Uani 1 1 d . .
H18A H 0.2177 0.1247 0.3808 0.038 Uiso 1 1 calc R U
C19 C 0.0745(7) 0.1945(7) 0.2298(4) 0.043(3) Uani 1 1 d . .
H19A H 0.0742 0.1429 0.2463 0.052 Uiso 1 1 calc R U
C20 C 0.1083(6) 0.3365(7) 0.2254(4) 0.035(3) Uani 1 1 d . .
H20A H 0.1327 0.3832 0.2388 0.042 Uiso 1 1 calc R U
C21 C 0.2708(6) 0.1913(7) 0.6429(4) 0.031(3) Uani 1 1 d . .
H21A H 0.2501 0.2304 0.6208 0.037 Uiso 1 1 calc R U
C22 C 0.3128(6) 0.2181(7) 0.6821(4) 0.037(3) Uani 1 1 d . .
H22A H 0.3209 0.2757 0.6864 0.044 Uiso 1 1 calc R U
C23 C 0.3446(6) 0.1608(7) 0.7166(4) 0.034(3) Uani 1 1 d . .
C24 C 0.3671(6) -0.4315(7) 0.4327(4) 0.037(3) Uani 1 1 d . .
H24A H 0.3572 -0.4672 0.4059 0.045 Uiso 1 1 calc R U
C25 C 0.0789(7) -0.0867(7) 0.4904(4) 0.045(3) Uani 1 1 d . .
H25A H 0.0515 -0.0556 0.4671 0.054 Uiso 1 1 calc R U
C26 C 0.1334(7) -0.0969(7) 0.5687(4) 0.044(3) Uani 1 1 d . .
H26A H 0.1446 -0.0721 0.5993 0.053 Uiso 1 1 calc R U
C27 C 0.1540(7) -0.1778(7) 0.5606(4) 0.045(3) Uani 1 1 d . .
H27A H 0.1791 -0.2078 0.5855 0.054 Uiso 1 1 calc R U
C28 C 0.1374(6) -0.2160(6) 0.5147(4) 0.029(3) Uani 1 1 d . .
C29 C 0.3899(6) 0.1860(6) 0.7609(4) 0.032(3) Uani 1 1 d . .
C30 C 0.4328(6) 0.1272(7) 0.7868(4) 0.041(3) Uani 1 1 d . .
H30A H 0.4358 0.0725 0.7746 0.049 Uiso 1 1 calc R U
C31 C 0.3319(6) -0.1586(7) 0.5108(4) 0.039(3) Uani 1 1 d . .
H31A H 0.3546 -0.1789 0.5400 0.046 Uiso 1 1 calc R U
C32 C 0.1617(6) -0.3020(7) 0.5020(4) 0.031(3) Uani 1 1 d . .
C33 C 0.0972(6) 0.3464(7) 0.4894(4) 0.047(4) Uani 1 1 d . .
H33A H 0.1072 0.3027 0.4678 0.056 Uiso 1 1 calc R U
C34 C 0.0429(7) 0.4005(7) 0.4769(4) 0.047(3) Uani 1 1 d . .
H34A H 0.0153 0.3919 0.4476 0.056 Uiso 1 1 calc R U
C35 C 0.0276(5) 0.4686(6) 0.5069(4) 0.025(2) Uani 1 1 d . .
C36 C 0.0661(6) 0.4716(7) 0.5526(4) 0.036(3) Uani 1 1 d . .
H36A H 0.0550 0.5127 0.5757 0.044 Uiso 1 1 calc R U
C37 C 0.0741(7) 0.3436(7) 0.1793(4) 0.052(4) Uani 1 1 d . .
H37A H 0.0746 0.3947 0.1622 0.062 Uiso 1 1 calc R U
C38 C 0.2986(6) -0.0797(7) 0.5107(4) 0.039(3) Uani 1 1 d . .
H38A H 0.2985 -0.0483 0.5399 0.047 Uiso 1 1 calc R U
C39 C 0.0417(7) 0.2013(7) 0.1832(5) 0.054(4) Uani 1 1 d . .
H39A H 0.0206 0.1540 0.1681 0.065 Uiso 1 1 calc R U
C40 C 0.0993(7) -0.1668(7) 0.4797(4) 0.044(3) Uani 1 1 d . .
H40A H 0.0876 -0.1890 0.4484 0.053 Uiso 1 1 calc R U
C41 C 0.2878(6) 0.0517(7) 0.6681(4) 0.039(3) Uani 1 1 d . .
H41A H 0.2792 -0.0055 0.6628 0.047 Uiso 1 1 calc R U
C42 C 0.4180(6) -0.4095(6) 0.5125(4) 0.038(3) Uani 1 1 d . .
H42A H 0.4439 -0.4296 0.5404 0.046 Uiso 1 1 calc R U
C43 C 0.4700(7) 0.1475(7) 0.8291(5) 0.046(3) Uani 1 1 d . .
H43A H 0.4974 0.1059 0.8455 0.055 Uiso 1 1 calc R U
C44 C 0.3924(7) 0.2673(7) 0.7813(4) 0.043(3) Uani 1 1 d . .
H44A H 0.3662 0.3103 0.7653 0.051 Uiso 1 1 calc R U
C45 C 0.4327(7) 0.2852(7) 0.8242(4) 0.052(4) Uani 1 1 d . .
H45A H 0.4343 0.3402 0.8362 0.062 Uiso 1 1 calc R U
C46 C 0.3301(7) 0.0786(7) 0.7089(4) 0.043(3) Uani 1 1 d . .
H46A H 0.3489 0.0388 0.7314 0.051 Uiso 1 1 calc R U
C47 C 0.2280(6) -0.4289(7) 0.5246(4) 0.038(3) Uani 1 1 d . .
H47A H 0.2562 -0.4590 0.5479 0.046 Uiso 1 1 calc R U
C48 C 0.2032(6) -0.3517(7) 0.5359(4) 0.040(3) Uani 1 1 d . .
H48A H 0.2140 -0.3303 0.5675 0.048 Uiso 1 1 calc R U
C49 C 0.1712(7) -0.4172(7) 0.4456(5) 0.053(4) Uani 1 1 d . .
H49A H 0.1600 -0.4398 0.4144 0.064 Uiso 1 1 calc R U
C50 C 0.1468(7) -0.3395(7) 0.4565(4) 0.049(4) Uani 1 1 d . .
H50A H 0.1190 -0.3102 0.4325 0.059 Uiso 1 1 calc R U
N1 N 0.2104(4) 0.2465(5) 0.3967(3) 0.028(2) Uani 1 1 d . .
N2 N 0.1369(4) 0.3536(5) 0.5317(3) 0.025(2) Uani 1 1 d . .
N3 N 0.3600(4) 0.1412(5) 0.5233(3) 0.0216(19) Uani 1 1 d . .
N4 N 0.0979(5) -0.0528(5) 0.5338(3) 0.032(2) Uani 1 1 d . .
N5 N 0.2667(4) -0.0487(5) 0.4692(3) 0.026(2) Uani 1 1 d . .
N6 N 0.2589(5) 0.1102(5) 0.6360(3) 0.031(2) Uani 1 1 d . .
N7 N 0.4693(5) 0.2252(6) 0.8487(4) 0.041(2) Uani 1 1 d . .
N8 N 0.0399(6) 0.2763(7) 0.1590(4) 0.056(3) Uani 1 1 d . .
N9 N 0.4005(5) -0.4623(5) 0.4749(3) 0.034(2) Uani 1 1 d . .
N10 N 0.2115(5) -0.4630(5) 0.4787(3) 0.034(2) Uani 1 1 d . .
O1 O 0.5491(3) 0.3527(4) 0.2785(2) 0.0240(10) Uani 1 1 d . U
O2 O 0.5237(3) 0.2259(4) 0.2164(2) 0.0230(10) Uani 1 1 d . U
O3 O 0.4168(3) 0.3267(4) 0.2406(2) 0.0222(9) Uani 1 1 d . U
O4 O 0.4743(3) 0.2201(4) 0.3070(2) 0.0242(10) Uani 1 1 d . U
O6 O 0.6158(4) 0.0732(4) 0.3855(2) 0.0341(18) Uani 1 1 d . U
O7 O 0.3363(4) 0.0234(4) 0.3117(2) 0.0306(17) Uani 1 1 d . U
O8 O 0.2349(4) 0.2162(4) 0.1831(2) 0.0310(17) Uani 1 1 d . U
O9 O 0.4330(4) 0.0240(4) 0.1447(2) 0.0299(17) Uani 1 1 d . U
O10 O 0.5301(4) 0.5323(4) 0.3825(2) 0.0336(18) Uani 1 1 d . U
O11 O 0.3544(4) 0.4722(4) 0.2271(2) 0.0258(12) Uani 1 1 d . U
O12 O 0.4666(4) 0.3435(4) 0.1417(2) 0.0238(11) Uani 1 1 d . U
O13 O 0.4948(4) 0.4683(4) 0.2022(2) 0.0246(11) Uani 1 1 d . U
O14 O 0.5976(3) 0.3669(4) 0.1782(2) 0.0253(11) Uani 1 1 d . U
O15 O 0.3304(3) 0.3441(4) 0.1641(2) 0.0242(11) Uani 1 1 d . U
O16 O 0.2797(4) 0.3363(4) 0.2544(2) 0.0253(12) Uani 1 1 d . U
O17 O 0.3649(3) 0.3319(4) 0.3396(2) 0.0255(11) Uani 1 1 d . U
O18 O 0.3744(4) 0.1696(4) 0.3626(2) 0.0262(11) Uani 1 1 d . U
O19 O 0.4801(3) 0.0662(4) 0.3374(2) 0.0247(11) Uani 1 1 d . U
O20 O 0.6206(4) 0.2371(4) 0.3469(2) 0.0263(11) Uani 1 1 d . U
O21 O 0.5965(4) 0.1142(4) 0.2854(2) 0.0254(11) Uani 1 1 d . U
O22 O 0.6691(4) 0.2452(4) 0.2580(2) 0.0272(11) Uani 1 1 d . U
O23 O 0.5610(4) 0.0752(4) 0.1927(2) 0.0254(11) Uani 1 1 d . U
O24 O 0.4974(3) 0.1791(4) 0.1260(2) 0.0235(11) Uani 1 1 d . U
O25 O 0.6322(4) 0.2087(4) 0.1617(2) 0.0285(12) Uani 1 1 d . U
O26 O 0.6756(4) 0.4105(4) 0.2621(2) 0.0282(12) Uani 1 1 d . U
O27 O 0.6260(4) 0.4085(4) 0.3527(2) 0.0276(12) Uani 1 1 d . U
O28 O 0.4366(3) 0.0798(4) 0.2428(2) 0.0239(11) Uani 1 1 d . U
O29 O 0.4955(4) 0.3589(4) 0.3751(2) 0.0248(11) Uani 1 1 d . U
O30 O 0.5101(4) 0.1950(4) 0.3990(2) 0.0258(11) Uani 1 1 d . U
O31 O 0.3996(4) 0.2845(4) 0.4390(2) 0.0278(12) Uani 1 1 d . U
O32 O 0.3815(3) 0.1827(4) 0.1764(2) 0.0236(11) Uani 1 1 d . U
O33 O 0.3322(3) 0.1807(4) 0.2650(2) 0.0240(11) Uani 1 1 d . U
O34 O 0.3064(4) 0.1937(4) 0.5331(2) 0.0269(13) Uani 1 1 d . U
O35 O 0.2385(4) 0.2404(4) 0.4424(2) 0.0326(14) Uani 1 1 d . U
O36 O 0.0758(4) 0.1986(4) 0.5801(2) 0.0307(15) Uani 1 1 d . U
O37 O 0.0818(4) 0.0281(4) 0.5434(3) 0.0370(16) Uani 1 1 d . U
O38 O 0.2182(4) 0.0812(4) 0.5984(3) 0.0411(16) Uani 1 1 d . U
O39 O 0.2320(4) 0.0261(4) 0.4707(2) 0.0338(15) Uani 1 1 d . U
O40 O 0.7075(4) 0.0913(4) 0.2191(3) 0.0406(18) Uani 1 1 d . U
O41 O 0.6355(4) 0.5362(4) 0.1939(2) 0.0348(18) Uani 1 1 d . U
O42 O 0.3867(4) 0.4946(4) 0.1285(2) 0.0292(17) Uani 1 1 d . U
O43 O 0.2826(4) 0.4756(4) 0.3166(2) 0.0345(17) Uani 1 1 d . U
O44 O 0.4350(4) 0.4635(4) 0.3107(2) 0.0263(11) Uani 1 1 d . U
O51 O 0.4151(4) -0.5443(4) 0.4789(3) 0.044(2) Uani 1 1 d . U
O45 O 0.7521(4) 0.3212(4) 0.3384(3) 0.0353(18) Uani 1 1 d . U
O46 O 0.5663(4) 0.5133(4) 0.2839(2) 0.0247(11) Uani 1 1 d . U
O47 O 0.0111(6) 0.2831(5) 0.1136(3) 0.087(4) Uani 1 1 d . U
O48 O 0.1921(4) 0.3016(4) 0.5429(2) 0.0289(14) Uani 1 1 d . U
O49 O 0.5049(5) 0.2410(5) 0.8911(3) 0.062(3) Uani 1 1 d . U
O50 O 0.2332(4) -0.5391(4) 0.4674(3) 0.041(2) Uani 1 1 d . U
O1W O 0.4402(4) 0.3176(5) 0.5521(3) 0.056(2) Uani 1 1 d . U
O2W O 0.8129(6) 0.0833(6) 0.0997(4) 0.087(3) Uani 1 1 d . U
O3W O 0.7191(9) 0.9917(10) 0.1407(6) 0.168(6) Uani 1 1 d . U
O4W O 0.5726(5) 0.3691(5) 0.9382(3) 0.054(2) Uani 1 1 d . U

loop_
_atom_site_aniso_label
_atom_site_aniso_U_11
_atom_site_aniso_U_22
_atom_site_aniso_U_33
_atom_site_aniso_U_23
_atom_site_aniso_U_13
_atom_site_aniso_U_12
Pb1 0.0238(2) 0.0212(2) 0.0266(2) -0.00332(17) 0.00043(18) 0.00527(17)
Pb2 0.0259(2) 0.0193(2) 0.0310(2) 0.00095(17) 0.00274(19) 0.00615(17)
Si1 0.0187(15) 0.0158(14) 0.0166(14) 0.0026(11) -0.0004(12) 0.0009(11)
W1 0.0249(3) 0.0192(2) 0.0235(2) 0.00387(17) -0.00147(19) 0.00350(18)
W2 0.0202(2) 0.0225(2) 0.0237(2) -0.00033(18) -0.00210(18) -0.00051(18)
W3 0.0249(3) 0.0240(2) 0.0265(2) -0.00249(18) 0.00262(19) 0.00311(19)
W4 0.0270(3) 0.0219(2) 0.0286(2) 0.00397(18) 0.0018(2) -0.00560(19)
W5 0.0312(3) 0.0216(2) 0.0246(2) -0.00229(18) -0.0019(2) -0.00547(19)
W6 0.0226(3) 0.0305(3) 0.0330(3) 0.0057(2) -0.0046(2) -0.00242(19)
W7 0.0268(3) 0.0218(2) 0.0203(2) 0.00378(17) 0.00590(19) 0.00128(18)
W8 0.0250(3) 0.0259(2) 0.0301(3) 0.00672(19) 0.0040(2) 0.00605(19)
W9 0.0296(3) 0.0169(2) 0.0218(2) -0.00022(17) 0.00268(19) 0.00018(18)
W10 0.0293(3) 0.0261(2) 0.0230(2) 0.00709(18) -0.0028(2) 0.00241(19)
W11 0.0281(3) 0.0191(2) 0.0215(2) 0.00196(17) 0.00253(19) -0.00423(18)
W12 0.0294(3) 0.0245(2) 0.0185(2) -0.00017(18) 0.00368(19) -0.00313(19)
C1 0.018(6) 0.021(6) 0.027(6) -0.002(4) 0.007(5) 0.004(4)
C2 0.018(6) 0.031(6) 0.023(6) 0.001(5) -0.003(5) 0.003(5)
C3 0.016(6) 0.017(5) 0.030(6) 0.005(4) -0.001(5) -0.001(4)
C4 0.025(6) 0.029(6) 0.021(5) 0.007(4) 0.002(5) 0.012(5)
C5 0.022(6) 0.024(6) 0.024(6) 0.012(5) 0.006(5) 0.009(4)
C6 0.034(7) 0.020(6) 0.027(6) -0.005(5) 0.004(5) 0.002(5)
C7 0.020(6) 0.020(6) 0.022(6) -0.002(4) -0.003(5) 0.006(4)
C8 0.041(8) 0.029(7) 0.041(7) -0.021(5) -0.013(6) 0.011(5)
C9 0.039(7) 0.042(7) 0.025(6) -0.006(5) -0.023(6) 0.009(6)
C10 0.030(7) 0.035(7) 0.032(6) -0.006(5) -0.003(5) -0.007(5)
C11 0.044(7) 0.024(6) 0.023(6) 0.000(5) -0.001(5) 0.009(5)
C12 0.033(7) 0.029(6) 0.022(6) 0.004(5) 0.003(5) 0.001(5)
C13 0.033(7) 0.017(6) 0.041(7) -0.001(5) -0.002(6) -0.005(5)
C14 0.041(7) 0.024(6) 0.025(6) 0.003(5) 0.003(5) -0.003(5)
C15 0.032(7) 0.022(6) 0.043(7) 0.007(5) -0.006(6) 0.014(5)
C16 0.024(6) 0.030(6) 0.022(6) 0.002(5) 0.001(5) -0.004(5)
C17 0.034(7) 0.032(7) 0.047(8) -0.007(6) -0.015(6) 0.008(5)
C18 0.034(7) 0.024(6) 0.035(7) 0.000(5) -0.003(5) -0.002(5)
C19 0.055(9) 0.040(7) 0.034(7) 0.012(6) -0.010(6) 0.001(6)
C20 0.036(7) 0.040(7) 0.028(6) 0.006(5) -0.015(5) -0.015(5)
C21 0.032(7) 0.036(7) 0.024(6) 0.003(5) -0.001(5) 0.005(5)
C22 0.032(7) 0.029(7) 0.050(8) 0.003(6) 0.003(6) 0.016(5)
C23 0.042(8) 0.030(7) 0.031(6) 0.005(5) 0.004(6) 0.013(5)
C24 0.041(8) 0.028(7) 0.043(7) -0.005(5) -0.001(6) 0.004(5)
C25 0.064(9) 0.030(7) 0.039(7) -0.007(6) -0.013(7) 0.012(6)
C26 0.069(10) 0.025(7) 0.039(7) -0.001(5) 0.002(7) 0.005(6)
C27 0.069(10) 0.030(7) 0.036(7) 0.015(6) 0.002(7) 0.006(6)
C28 0.031(7) 0.027(6) 0.028(6) 0.008(5) -0.003(5) 0.000(5)
C29 0.047(8) 0.027(6) 0.020(6) 0.006(5) -0.003(5) 0.013(5)
C30 0.047(8) 0.029(7) 0.045(8) 0.008(6) -0.007(6) 0.000(6)
C31 0.042(8) 0.032(7) 0.041(7) -0.002(5) -0.011(6) 0.009(6)
C32 0.019(6) 0.034(7) 0.040(7) -0.007(5) 0.002(5) -0.004(5)
C33 0.045(8) 0.048(8) 0.045(8) -0.026(6) -0.018(7) 0.030(6)
C34 0.051(9) 0.044(8) 0.044(8) -0.025(6) -0.011(6) 0.021(6)
C35 0.023(6) 0.027(6) 0.025(6) 0.002(5) 0.002(5) 0.004(4)
C36 0.045(8) 0.036(7) 0.029(6) 0.002(5) 0.009(6) 0.017(6)
C37 0.081(11) 0.026(7) 0.045(8) 0.003(6) -0.028(8) 0.006(7)
C38 0.058(9) 0.035(7) 0.025(6) -0.010(5) 0.003(6) 0.004(6)
C39 0.071(10) 0.027(7) 0.062(9) -0.007(6) -0.015(8) -0.014(6)
C40 0.061(9) 0.035(7) 0.035(7) -0.006(5) -0.016(6) 0.024(6)
C41 0.046(8) 0.022(6) 0.050(8) 0.009(5) 0.009(6) 0.004(5)
C42 0.043(8) 0.021(6) 0.049(8) 0.005(5) -0.017(6) 0.003(5)
C43 0.051(9) 0.028(7) 0.057(8) 0.012(6) -0.014(7) 0.011(6)
C44 0.066(9) 0.027(7) 0.034(7) 0.003(5) -0.004(6) 0.013(6)
C45 0.083(11) 0.028(7) 0.045(8) -0.009(6) 0.008(7) 0.014(7)
C46 0.064(9) 0.038(7) 0.025(6) 0.008(5) -0.011(6) 0.011(6)
C47 0.040(8) 0.031(7) 0.043(7) 0.003(6) -0.005(6) 0.005(6)
C48 0.051(8) 0.037(7) 0.030(7) 0.000(5) -0.014(6) 0.013(6)
C49 0.063(9) 0.030(7) 0.063(9) -0.022(6) -0.045(8) 0.017(6)
C50 0.061(9) 0.031(7) 0.051(8) -0.016(6) -0.039(7) 0.024(6)
N1 0.023(5) 0.026(5) 0.034(5) 0.000(4) 0.000(4) 0.004(4)
N2 0.017(5) 0.024(5) 0.033(5) 0.005(4) -0.006(4) 0.003(4)
N3 0.019(5) 0.015(4) 0.030(5) 0.002(4) 0.004(4) 0.008(4)
N4 0.029(6) 0.024(5) 0.043(6) -0.007(4) 0.008(5) 0.001(4)
N5 0.017(5) 0.020(5) 0.040(5) -0.008(4) -0.006(4) 0.010(4)
N6 0.022(5) 0.036(6) 0.034(5) -0.001(4) 0.003(4) -0.008(4)
N7 0.050(7) 0.032(6) 0.040(6) 0.002(5) 0.004(5) 0.004(5)
N8 0.071(8) 0.056(8) 0.038(6) 0.001(5) -0.030(6) -0.004(6)
N9 0.035(6) 0.014(5) 0.054(6) 0.012(4) 0.006(5) 0.007(4)
N10 0.020(5) 0.027(5) 0.054(6) 0.003(5) -0.009(5) -0.001(4)
O1 0.0240(19) 0.0244(19) 0.0237(18) 0.0034(17) 0.0013(18) -0.0006(17)
O2 0.0246(19) 0.0219(19) 0.0227(19) 0.0023(17) 0.0028(18) -0.0007(18)
O3 0.0227(19) 0.0213(18) 0.0227(18) 0.0030(17) 0.0014(17) 0.0008(17)
O4 0.0240(19) 0.0236(19) 0.0249(19) 0.0017(17) 0.0010(18) -0.0012(17)
O6 0.039(4) 0.034(4) 0.028(4) 0.008(3) -0.011(3) 0.001(3)
O7 0.033(4) 0.033(4) 0.027(4) -0.001(3) 0.006(3) -0.006(3)
O8 0.026(4) 0.032(4) 0.034(4) 0.000(3) -0.003(3) 0.000(3)
O9 0.042(4) 0.019(4) 0.029(4) -0.001(3) 0.010(3) -0.001(3)
O10 0.041(4) 0.031(4) 0.028(4) -0.002(3) -0.003(3) -0.006(3)
O11 0.028(2) 0.024(2) 0.026(2) 0.001(2) -0.001(2) 0.003(2)
O12 0.027(2) 0.023(2) 0.022(2) 0.002(2) -0.001(2) 0.000(2)
O13 0.026(2) 0.023(2) 0.024(2) 0.000(2) 0.000(2) 0.000(2)
O14 0.025(2) 0.025(2) 0.026(2) 0.002(2) 0.001(2) 0.000(2)
O15 0.025(2) 0.024(2) 0.023(2) 0.003(2) -0.001(2) 0.004(2)
O16 0.026(2) 0.025(2) 0.025(2) 0.001(2) 0.003(2) 0.000(2)
O17 0.025(2) 0.024(2) 0.027(2) 0.0017(19) 0.001(2) -0.0008(19)
O18 0.027(2) 0.026(2) 0.026(2) 0.001(2) 0.003(2) -0.001(2)
O19 0.026(2) 0.025(2) 0.024(2) 0.003(2) 0.001(2) 0.000(2)
O20 0.026(2) 0.026(2) 0.027(2) 0.0022(19) 0.001(2) 0.000(2)
O21 0.028(2) 0.025(2) 0.023(2) 0.0049(19) 0.002(2) -0.001(2)
O22 0.027(2) 0.026(2) 0.029(2) 0.004(2) 0.001(2) -0.001(2)
O23 0.027(2) 0.023(2) 0.026(2) 0.004(2) 0.006(2) 0.002(2)
O24 0.025(2) 0.021(2) 0.024(2) 0.002(2) 0.002(2) 0.002(2)
O25 0.028(2) 0.028(2) 0.030(2) 0.004(2) 0.003(2) -0.001(2)
O26 0.027(2) 0.028(2) 0.029(2) 0.006(2) 0.001(2) -0.004(2)
O27 0.026(2) 0.030(2) 0.027(2) 0.004(2) -0.004(2) -0.001(2)
O28 0.027(2) 0.024(2) 0.021(2) 0.004(2) 0.001(2) -0.002(2)
O29 0.026(2) 0.025(2) 0.024(2) 0.0012(19) 0.002(2) -0.002(2)
O30 0.027(2) 0.026(2) 0.024(2) 0.001(2) 0.000(2) -0.001(2)
O31 0.031(3) 0.026(2) 0.027(2) -0.001(2) 0.006(2) 0.000(2)
O32 0.027(2) 0.022(2) 0.023(2) 0.003(2) 0.003(2) 0.001(2)
O33 0.026(2) 0.024(2) 0.022(2) 0.001(2) 0.001(2) -0.001(2)
O34 0.025(3) 0.023(3) 0.033(3) 0.002(2) 0.003(3) 0.006(2)
O35 0.035(3) 0.034(3) 0.029(3) -0.002(3) -0.002(3) 0.000(3)
O36 0.033(3) 0.026(3) 0.033(3) -0.007(3) 0.008(3) 0.001(3)
O37 0.033(3) 0.029(3) 0.050(3) -0.003(3) 0.006(3) 0.003(3)
O38 0.043(3) 0.038(3) 0.042(3) 0.002(3) -0.006(3) -0.003(3)
O39 0.035(3) 0.027(3) 0.039(3) -0.006(3) 0.002(3) 0.011(3)
O40 0.037(4) 0.038(4) 0.047(4) 0.007(3) 0.005(4) 0.005(3)
O41 0.039(4) 0.031(4) 0.035(4) 0.006(3) 0.003(3) -0.006(3)
O42 0.034(4) 0.025(4) 0.029(4) 0.008(3) 0.000(3) 0.007(3)
O43 0.038(4) 0.027(4) 0.038(4) -0.002(3) 0.002(3) 0.006(3)
O44 0.028(2) 0.024(2) 0.026(2) 0.001(2) 0.001(2) -0.002(2)
O51 0.045(5) 0.021(4) 0.066(5) 0.006(4) 0.004(4) 0.006(3)
O45 0.026(4) 0.040(4) 0.039(4) 0.009(3) -0.006(3) -0.003(3)
O46 0.027(2) 0.023(2) 0.024(2) 0.003(2) 0.001(2) 0.002(2)
O47 0.129(9) 0.056(6) 0.070(7) -0.003(5) -0.065(7) 0.003(6)
O48 0.024(3) 0.027(3) 0.035(3) 0.001(3) -0.001(3) 0.004(3)
O49 0.089(7) 0.053(6) 0.041(5) 0.002(4) -0.029(5) 0.004(5)
O50 0.045(5) 0.021(4) 0.056(5) -0.003(3) -0.011(4) 0.011(3)
O1W 0.050(5) 0.045(5) 0.069(5) 0.017(4) -0.025(5) -0.003(4)
O2W 0.080(6) 0.089(6) 0.090(6) -0.007(5) -0.032(5) 0.022(5)
O3W 0.172(7) 0.169(7) 0.164(7) -0.001(4) 0.008(4) 0.009(4)
O4W 0.058(6) 0.064(6) 0.039(5) 0.001(4) -0.011(4) 0.004(5)

loop_
_atom_type_symbol
_atom_type_description
_atom_type_scat_dispersion_real
_atom_type_scat_dispersion_imag
_atom_type_scat_source
C C 0.0033 0.0016 'International Tables Vol C Tables 4.2.6.8 and 6.1.1.4'
N N 0.0061 0.0033 'International Tables Vol C Tables 4.2.6.8 and 6.1.1.4'
O O 0.0106 0.0060 'International Tables Vol C Tables 4.2.6.8 and 6.1.1.4'
Si Si 0.0817 0.0704 'International Tables Vol C Tables 4.2.6.8 and 6.1.1.4'
W W -0.8490 6.8722 'International Tables Vol C Tables 4.2.6.8 and 6.1.1.4'
Pb Pb -3.3944 10.1111 'International Tables Vol C Tables 4.2.6.8 and 6.1.1.4'
H H 0.0000 0.0000 'International Tables Vol C Tables 4.2.6.8 and 6.1.1.4'

loop_
_geom_angle_atom_site_label_1
_geom_angle_atom_site_label_2
_geom_angle_atom_site_label_3
_geom_angle
_geom_angle_site_symmetry_1
_geom_angle_site_symmetry_3
O38 Pb1 O39 93.0(2) . .
O38 Pb1 O37 74.3(2) . .
O39 Pb1 O37 88.0(2) . .
O38 Pb1 O34 73.3(2) . .
O39 Pb1 O34 82.6(2) . .
O37 Pb1 O34 145.6(2) . .
O38 Pb1 O36 79.1(2) . .
O39 Pb1 O36 155.5(2) . .
O37 Pb1 O36 67.6(2) . .
O34 Pb1 O36 116.4(2) . .
O38 Pb1 O48 96.3(2) . .
O39 Pb1 O48 138.3(2) . .
O37 Pb1 O48 133.6(2) . .
O34 Pb1 O48 61.7(2) . .
O36 Pb1 O48 66.1(2) . .
O34 Pb2 O31 86.2(2) . .
O34 Pb2 O50 139.2(2) . 1_565
O31 Pb2 O50 110.9(2) . 1_565
O34 Pb2 O1W 77.4(2) . .
O31 Pb2 O1W 74.9(2) . .
O50 Pb2 O1W 141.8(2) 1_565 .
O34 Pb2 O48 64.7(2) . .
O31 Pb2 O48 138.4(2) . .
O50 Pb2 O48 79.6(2) 1_565 .
O1W Pb2 O48 122.2(2) . .
O34 Pb2 O35 65.4(2) . .
O31 Pb2 O35 71.4(2) . .
O50 Pb2 O35 84.7(2) 1_565 .
O1W Pb2 O35 130.5(2) . .
O48 Pb2 O35 69.7(2) . .
O34 Pb2 O51 140.8(2) . 1_565
O31 Pb2 O51 67.6(2) . 1_565
O50 Pb2 O51 79.2(2) 1_565 1_565
O1W Pb2 O51 68.1(2) . 1_565
O48 Pb2 O51 151.7(2) . 1_565
O35 Pb2 O51 126.4(2) . 1_565
O3 Si1 O1 109.9(3) . .
O3 Si1 O2 110.2(3) . .
O1 Si1 O2 109.4(4) . .
O3 Si1 O4 109.3(4) . .
O1 Si1 O4 109.1(3) . .
O2 Si1 O4 109.0(3) . .
O42 W1 O13 102.3(3) . .
O42 W1 O11 100.5(3) . .
O13 W1 O11 92.4(3) . .
O42 W1 O15 99.8(3) . .
O13 W1 O15 157.4(3) . .
O11 W1 O15 88.2(3) . .
O42 W1 O12 101.3(3) . .
O13 W1 O12 86.1(3) . .
O11 W1 O12 157.9(3) . .
O15 W1 O12 84.9(3) . .
O42 W1 O3 170.8(3) . .
O13 W1 O3 85.7(2) . .
O11 W1 O3 74.5(2) . .
O15 W1 O3 72.7(2) . .
O12 W1 O3 83.5(2) . .
O8 W2 O32 101.7(3) . .
O8 W2 O15 100.3(3) . .
O32 W2 O15 92.6(3) . .
O8 W2 O33 102.9(3) . .
O32 W2 O33 85.3(3) . .
O15 W2 O33 156.6(3) . .
O8 W2 O16 100.3(3) . .
O32 W2 O16 157.7(3) . .
O15 W2 O16 87.1(3) . .
O33 W2 O16 86.2(3) . .
O8 W2 O3 170.5(3) . .
O32 W2 O3 85.6(2) . .
O15 W2 O3 73.0(2) . .
O33 W2 O3 83.6(2) . .
O16 W2 O3 72.9(2) . .
O43 W3 O16 101.2(3) . .
O43 W3 O17 101.8(3) . .
O16 W3 O17 92.0(3) . .
O43 W3 O11 101.2(3) . .
O16 W3 O11 88.9(3) . .
O17 W3 O11 156.3(3) . .
O43 W3 O44 101.9(3) . .
O16 W3 O44 156.9(3) . .
O17 W3 O44 84.5(3) . .
O11 W3 O44 85.5(3) . .
O43 W3 O3 172.5(3) . .
O16 W3 O3 73.9(2) . .
O17 W3 O3 84.2(2) . .
O11 W3 O3 73.3(2) . .
O44 W3 O3 83.0(2) . .
O41 W4 O26 101.8(3) . .
O41 W4 O14 102.1(3) . .
O26 W4 O14 92.0(3) . .
O41 W4 O46 101.4(3) . .
O26 W4 O46 89.3(3) . .
O14 W4 O46 155.7(3) . .
O41 W4 O13 101.4(3) . .
O26 W4 O13 156.8(3) . .
O14 W4 O13 84.9(3) . .
O46 W4 O13 84.4(3) . .
O41 W4 O1 171.8(3) . .
O26 W4 O1 73.3(2) . .
O14 W4 O1 84.8(2) . .
O46 W4 O1 72.3(2) . .
O13 W4 O1 83.4(2) . .
O10 W5 O44 102.0(3) . .
O10 W5 O46 101.4(3) . .
O44 W5 O46 91.5(3) . .
O10 W5 O29 101.5(3) . .
O44 W5 O29 87.0(3) . .
O46 W5 O29 156.9(3) . .
O10 W5 O27 98.5(3) . .
O44 W5 O27 159.1(3) . .
O46 W5 O27 88.2(3) . .
O29 W5 O27 85.1(3) . .
O10 W5 O1 169.9(3) . .
O44 W5 O1 87.3(2) . .
O46 W5 O1 74.1(2) . .
O29 W5 O1 82.7(2) . .
O27 W5 O1 72.5(2) . .
O45 W6 O27 100.6(3) . .
O45 W6 O20 102.2(3) . .
O27 W6 O20 93.0(3) . .
O45 W6 O26 100.8(3) . .
O27 W6 O26 87.8(3) . .
O20 W6 O26 156.5(3) . .
O45 W6 O22 102.5(3) . .
O27 W6 O22 156.7(3) . .
O20 W6 O22 85.6(3) . .
O26 W6 O22 84.5(3) . .
O45 W6 O1 171.2(3) . .
O27 W6 O1 73.5(2) . .
O20 W6 O1 84.8(2) . .
O26 W6 O1 72.8(2) . .
O22 W6 O1 83.2(2) . .
O36 W7 O12 101.3(3) 4_665 .
O36 W7 O24 99.3(3) 4_665 .
O12 W7 O24 91.5(3) . .
O36 W7 O14 104.0(3) 4_665 .
O12 W7 O14 86.7(3) . .
O24 W7 O14 156.5(3) . .
O36 W7 O25 100.2(3) 4_665 .
O12 W7 O25 158.4(3) . .
O24 W7 O25 87.6(3) . .
O14 W7 O25 85.6(3) . .
O36 W7 O2 169.8(3) 4_665 .
O12 W7 O2 86.4(2) . .
O24 W7 O2 73.6(2) . .
O14 W7 O2 82.9(2) . .
O25 W7 O2 72.6(2) . .
O40 W8 O22 102.1(3) . .
O40 W8 O25 100.8(3) . .
O22 W8 O25 93.1(3) . .
O40 W8 O21 101.6(3) . .
O22 W8 O21 86.5(3) . .
O25 W8 O21 157.3(3) . .
O40 W8 O23 99.3(3) . .
O22 W8 O23 158.1(3) . .
O25 W8 O23 87.3(3) . .
O21 W8 O23 84.9(3) . .
O40 W8 O2 170.6(3) . .
O22 W8 O2 86.0(2) . .
O25 W8 O2 73.9(3) . .
O21 W8 O2 83.4(2) . .
O23 W8 O2 73.0(2) . .
O9 W9 O28 101.9(3) . .
O9 W9 O23 100.2(3) . .
O28 W9 O23 92.4(3) . .
O9 W9 O32 102.7(3) . .
O28 W9 O32 86.0(3) . .
O23 W9 O32 156.9(3) . .
O9 W9 O24 99.8(3) . .
O28 W9 O24 157.8(3) . .
O23 W9 O24 88.3(3) . .
O32 W9 O24 84.7(3) . .
O9 W9 O2 169.9(3) . .
O28 W9 O2 86.3(2) . .
O23 W9 O2 73.3(2) . .
O32 W9 O2 83.6(2) . .
O24 W9 O2 72.6(2) . .
O6 W10 O21 102.0(3) . .
O6 W10 O19 101.2(3) . .
O21 W10 O19 93.1(3) . .
O6 W10 O20 100.6(3) . .
O21 W10 O20 85.2(3) . .
O19 W10 O20 158.0(3) . .
O6 W10 O30 99.6(3) . .
O21 W10 O30 157.6(3) . .
O19 W10 O30 88.4(3) . .
O20 W10 O30 85.1(3) . .
O6 W10 O4 171.1(3) . .
O21 W10 O4 86.0(2) . .
O19 W10 O4 74.0(2) . .
O20 W10 O4 84.0(2) . .
O30 W10 O4 73.0(2) . .
O7 W11 O33 103.1(3) . .
O7 W11 O18 100.4(3) . .
O33 W11 O18 92.0(3) . .
O7 W11 O28 102.6(3) . .
O33 W11 O28 86.2(3) . .
O18 W11 O28 156.8(3) . .
O7 W11 O19 99.9(3) . .
O33 W11 O19 156.7(3) . .
O18 W11 O19 87.1(3) . .
O28 W11 O19 85.6(3) . .
O7 W11 O4 169.9(3) . .
O33 W11 O4 85.1(2) . .
O18 W11 O4 73.1(2) . .
O28 W11 O4 83.7(2) . .
O19 W11 O4 72.4(2) . .
O31 W12 O29 102.5(3) . .
O31 W12 O30 99.0(3) . .
O29 W12 O30 90.5(3) . .
O31 W12 O17 102.5(3) . .
O29 W12 O17 86.4(3) . .
O30 W12 O17 158.4(3) . .
O31 W12 O18 98.6(3) . .
O29 W12 O18 158.8(3) . .
O30 W12 O18 88.4(3) . .
O17 W12 O18 86.9(3) . .
O31 W12 O4 169.3(3) . .
O29 W12 O4 86.0(2) . .
O30 W12 O4 74.0(2) . .
O17 W12 O4 84.5(2) . .
O18 W12 O4 73.4(2) . .
N3 C1 C2 121.8(9) . .
N3 C1 H1A 119.1 . .
C2 C1 H1A 119.1 . .
C1 C2 C3 119.2(9) . .
C1 C2 H2A 120.4 . .
C3 C2 H2A 120.4 . .
C2 C3 C4 117.8(9) . .
C2 C3 C3 120.7(10) . 3_656
C4 C3 C3 121.5(11) . 3_656
C5 C4 C3 119.8(9) . .
C5 C4 H4A 120.1 . .
C3 C4 H4A 120.1 . .
N3 C5 C4 121.7(9) . .
N3 C5 H5A 119.2 . .
C4 C5 H5A 119.2 . .
C11 C6 C17 114.8(9) . .
C11 C6 C7 122.6(9) . .
C17 C6 C7 122.3(9) . .
C31 C7 C8 116.1(9) . .
C31 C7 C6 121.7(9) . .
C8 C7 C6 122.2(9) . .
C9 C8 C7 121.8(10) . .
C9 C8 H8A 119.1 . .
C7 C8 H8A 119.1 . .
N5 C9 C8 121.4(9) . .
N5 C9 H9A 119.3 . .
C8 C9 H9A 119.3 . .
N1 C10 C15 120.8(10) . .
N1 C10 H10A 119.6 . .
C15 C10 H10A 119.6 . .
C24 C11 C6 122.2(10) . .
C24 C11 H11A 118.9 . .
C6 C11 H11A 118.9 . .
N2 C12 C36 120.5(9) . .
N2 C12 H12A 119.8 . .
C36 C12 H12A 119.8 . .
C18 C13 C14 120.4(10) . .
C18 C13 H13A 119.8 . .
C14 C13 H13A 119.8 . .
C15 C14 C13 117.9(9) . .
C15 C14 C16 119.9(9) . .
C13 C14 C16 122.3(9) . .
C14 C15 C10 120.5(9) . .
C14 C15 H15A 119.8 . .
C10 C15 H15A 119.8 . .
C20 C16 C19 116.0(9) . .
C20 C16 C14 122.0(9) . .
C19 C16 C14 121.8(9) . .
C42 C17 C6 122.5(10) . .
C42 C17 H17A 118.7 . .
C6 C17 H17A 118.7 . .
N1 C18 C13 121.2(10) . .
N1 C18 H18A 119.4 . .
C13 C18 H18A 119.4 . .
C39 C19 C16 120.9(11) . .
C39 C19 H19A 119.5 . .
C16 C19 H19A 119.5 . .
C16 C20 C37 122.9(10) . .
C16 C20 H20A 118.6 . .
C37 C20 H20A 118.6 . .
N6 C21 C22 120.3(10) . .
N6 C21 H21A 119.8 . .
C22 C21 H21A 119.8 . .
C21 C22 C23 121.4(10) . .
C21 C22 H22A 119.3 . .
C23 C22 H22A 119.3 . .
C46 C23 C22 116.6(10) . .
C46 C23 C29 119.1(10) . .
C22 C23 C29 124.2(10) . .
N9 C24 C11 120.2(10) . .
N9 C24 H24A 119.9 . .
C11 C24 H24A 119.9 . .
N4 C25 C40 120.3(10) . .
N4 C25 H25A 119.8 . .
C40 C25 H25A 119.8 . .
N4 C26 C27 121.3(11) . .
N4 C26 H26A 119.3 . .
C27 C26 H26A 119.3 . .
C26 C27 C28 120.0(10) . .
C26 C27 H27A 120.0 . .
C28 C27 H27A 120.0 . .
C40 C28 C27 116.1(10) . .
C40 C28 C32 120.6(9) . .
C27 C28 C32 123.2(9) . .
C30 C29 C44 114.3(10) . .
C30 C29 C23 120.9(10) . .
C44 C29 C23 124.8(9) . .
C43 C30 C29 121.6(11) . .
C43 C30 H30A 119.2 . .
C29 C30 H30A 119.2 . .
C7 C31 C38 120.7(10) . .
C7 C31 H31A 119.6 . .
C38 C31 H31A 119.6 . .
C50 C32 C48 114.7(10) . .
C50 C32 C28 123.5(10) . .
C48 C32 C28 121.8(9) . .
N2 C33 C34 122.3(10) . .
N2 C33 H33A 118.9 . .
C34 C33 H33A 118.9 . .
C33 C34 C35 121.2(10) . .
C33 C34 H34A 119.4 . .
C35 C34 H34A 119.4 . .
C34 C35 C36 115.7(9) . .
C34 C35 C35 122.8(11) . 3_566
C36 C35 C35 121.4(11) . 3_566
C12 C36 C35 120.8(10) . .
C12 C36 H36A 119.6 . .
C35 C36 H36A 119.6 . .
N8 C37 C20 119.4(11) . .
N8 C37 H37A 120.3 . .
C20 C37 H37A 120.3 . .
N5 C38 C31 120.7(10) . .
N5 C38 H38A 119.7 . .
C31 C38 H38A 119.7 . .
N8 C39 C19 120.6(11) . .
N8 C39 H39A 119.7 . .
C19 C39 H39A 119.7 . .
C25 C40 C28 121.1(10) . .
C25 C40 H40A 119.5 . .
C28 C40 H40A 119.5 . .
N6 C41 C46 119.1(10) . .
N6 C41 H41A 120.5 . .
C46 C41 H41A 120.5 . .
N9 C42 C17 120.5(10) . .
N9 C42 H42A 119.7 . .
C17 C42 H42A 119.7 . .
N7 C43 C30 122.7(11) . .
N7 C43 H43A 118.7 . .
C30 C43 H43A 118.7 . .
C45 C44 C29 121.7(10) . .
C45 C44 H44A 119.2 . .
C29 C44 H44A 119.2 . .
N7 C45 C44 121.0(11) . .
N7 C45 H45A 119.5 . .
C44 C45 H45A 119.5 . .
C23 C46 C41 121.4(10) . .
C23 C46 H46A 119.3 . .
C41 C46 H46A 119.3 . .
C48 C47 N10 120.0(10) . .
C48 C47 H47A 120.0 . .
N10 C47 H47A 120.0 . .
C47 C48 C32 122.8(10) . .
C47 C48 H48A 118.6 . .
C32 C48 H48A 118.6 . .
N10 C49 C50 122.0(10) . .
N10 C49 H49A 119.0 . .
C50 C49 H49A 119.0 . .
C49 C50 C32 122.0(10) . .
C49 C50 H50A 119.0 . .
C32 C50 H50A 119.0 . .
O35 N1 C18 120.0(8) . .
O35 N1 C10 120.9(8) . .
C18 N1 C10 119.2(9) . .
C33 N2 O48 121.7(8) . .
C33 N2 C12 119.3(9) . .
O48 N2 C12 119.0(8) . .
C1 N3 O34 119.2(8) . .
C1 N3 C5 119.8(8) . .
O34 N3 C5 121.0(8) . .
C25 N4 C26 121.1(9) . .
C25 N4 O37 120.5(9) . .
C26 N4 O37 118.4(9) . .
C38 N5 C9 119.3(8) . .
C38 N5 O39 119.4(8) . .
C9 N5 O39 121.3(8) . .
C21 N6 O38 122.4(9) . .
C21 N6 C41 121.1(9) . .
O38 N6 C41 116.5(9) . .
O49 N7 C45 121.3(10) . .
O49 N7 C43 120.2(10) . .
C45 N7 C43 118.5(10) . .
O47 N8 C37 118.5(10) . .
O47 N8 C39 121.2(10) . .
C37 N8 C39 120.0(10) . .
O51 N9 C42 120.3(9) . .
O51 N9 C24 120.2(9) . .
C42 N9 C24 119.5(9) . .
O50 N10 C49 120.5(9) . .
O50 N10 C47 121.0(8) . .
C49 N10 C47 118.5(9) . .
Si1 O1 W5 124.4(4) . .
Si1 O1 W6 125.3(3) . .
W5 O1 W6 91.8(2) . .
Si1 O1 W4 123.4(3) . .
W5 O1 W4 91.0(2) . .
W6 O1 W4 90.8(2) . .
Si1 O2 W8 124.9(3) . .
Si1 O2 W7 123.9(3) . .
W8 O2 W7 91.5(2) . .
Si1 O2 W9 123.9(4) . .
W8 O2 W9 91.5(2) . .
W7 O2 W9 91.2(2) . .
Si1 O3 W1 124.6(4) . .
Si1 O3 W2 124.1(3) . .
W1 O3 W2 91.2(2) . .
Si1 O3 W3 125.4(3) . .
W1 O3 W3 90.5(2) . .
W2 O3 W3 90.7(2) . .
Si1 O4 W12 123.5(3) . .
Si1 O4 W10 124.0(4) . .
W12 O4 W10 91.9(2) . .
Si1 O4 W11 124.7(3) . .
W12 O4 W11 91.7(2) . .
W10 O4 W11 91.5(2) . .
W1 O11 W3 121.6(3) . .
W7 O12 W1 150.4(3) . .
W1 O13 W4 152.0(4) . .
W4 O14 W7 152.2(4) . .
W2 O15 W1 123.1(3) . .
W3 O16 W2 122.4(3) . .
W3 O17 W12 152.6(4) . .
W11 O18 W12 121.8(3) . .
W10 O19 W11 122.0(3) . .
W6 O20 W10 152.3(4) . .
W10 O21 W8 151.3(4) . .
W8 O22 W6 151.0(4) . .
W9 O23 W8 122.1(3) . .
W7 O24 W9 122.5(3) . .
W8 O25 W7 122.0(4) . .
W4 O26 W6 123.0(3) . .
W6 O27 W5 122.2(3) . .
W9 O28 W11 150.8(4) . .
W12 O29 W5 150.1(3) . .
W12 O30 W10 121.1(3) . .
W12 O31 Pb2 157.4(3) . .
W2 O32 W9 151.7(3) . .
W11 O33 W2 152.0(4) . .
N3 O34 Pb2 117.6(5) . .
N3 O34 Pb1 117.9(5) . .
Pb2 O34 Pb1 110.7(2) . .
N1 O35 Pb2 135.6(6) . .
W7 O36 Pb1 149.6(4) 4_566 .
N4 O37 Pb1 116.9(6) . .
N6 O38 Pb1 135.3(6) . .
N5 O39 Pb1 149.6(6) . .
W5 O44 W3 151.1(4) . .
N9 O51 Pb2 122.5(6) . 1_545
W5 O46 W4 122.5(3) . .
N2 O48 Pb2 115.6(5) . .
N2 O48 Pb1 116.4(5) . .
Pb2 O48 Pb1 104.7(2) . .
N10 O50 Pb2 139.5(6) . 1_545

loop_
_geom_bond_atom_site_label_1
_geom_bond_atom_site_label_2
_geom_bond_distance
_geom_bond_site_symmetry_2
Pb1 O38 2.429(7) .
Pb1 O39 2.494(7) .
Pb1 O37 2.517(7) .
Pb1 O34 2.651(7) .
Pb1 O36 2.660(7) .
Pb1 O48 2.695(6) .
Pb2 O34 2.482(6) .
Pb2 O31 2.572(7) .
Pb2 O50 2.597(7) 1_565
Pb2 O1W 2.609(7) .
Pb2 O48 2.639(7) .
Pb2 O35 2.685(6) .
Pb2 O51 2.687(8) 1_565
Si1 O3 1.609(6) .
Si1 O1 1.617(6) .
Si1 O2 1.622(7) .
Si1 O4 1.637(7) .
W1 O42 1.706(6) .
W1 O13 1.862(6) .
W1 O11 1.901(7) .
W1 O15 1.937(6) .
W1 O12 1.944(6) .
W1 O3 2.350(6) .
W2 O8 1.685(6) .
W2 O32 1.895(6) .
W2 O15 1.896(6) .
W2 O33 1.938(6) .
W2 O16 1.955(6) .
W2 O3 2.366(6) .
W3 O43 1.693(7) .
W3 O16 1.890(6) .
W3 O17 1.901(6) .
W3 O11 1.939(6) .
W3 O44 1.960(6) .
W3 O3 2.370(6) .
W4 O41 1.706(7) .
W4 O26 1.883(6) .
W4 O14 1.890(6) .
W4 O46 1.937(6) .
W4 O13 1.957(6) .
W4 O1 2.375(6) .
W5 O10 1.710(6) .
W5 O44 1.860(6) .
W5 O46 1.892(6) .
W5 O29 1.935(6) .
W5 O27 1.966(6) .
W5 O1 2.329(6) .
W6 O45 1.708(7) .
W6 O27 1.874(7) .
W6 O20 1.881(6) .
W6 O26 1.948(6) .
W6 O22 1.954(6) .
W6 O1 2.352(6) .
W7 O36 1.698(7) 4_665
W7 O12 1.869(6) .
W7 O24 1.907(6) .
W7 O14 1.918(6) .
W7 O25 1.952(6) .
W7 O2 2.343(6) .
W8 O40 1.689(7) .
W8 O22 1.858(6) .
W8 O25 1.882(6) .
W8 O21 1.936(6) .
W8 O23 1.956(6) .
W8 O2 2.337(6) .
W9 O9 1.705(6) .
W9 O28 1.881(6) .
W9 O23 1.897(6) .
W9 O32 1.922(6) .
W9 O24 1.931(6) .
W9 O2 2.368(6) .
W10 O6 1.698(6) .
W10 O21 1.881(6) .
W10 O19 1.889(6) .
W10 O20 1.936(6) .
W10 O30 1.941(7) .
W10 O4 2.342(6) .
W11 O7 1.692(7) .
W11 O33 1.870(6) .
W11 O18 1.904(6) .
W11 O28 1.936(6) .
W11 O19 1.961(6) .
W11 O4 2.360(6) .
W12 O31 1.708(6) .
W12 O29 1.874(6) .
W12 O30 1.907(6) .
W12 O17 1.912(6) .
W12 O18 1.941(6) .
W12 O4 2.322(6) .
C1 N3 1.331(11) .
C1 C2 1.382(12) .
C1 H1A 0.9300 .
C2 C3 1.388(13) .
C2 H2A 0.9300 .
C3 C4 1.398(12) .
C3 C3 1.486(18) 3_656
C4 C5 1.362(12) .
C4 H4A 0.9300 .
C5 N3 1.337(11) .
C5 H5A 0.9300 .
C6 C11 1.387(12) .
C6 C17 1.391(13) .
C6 C7 1.472(12) .
C7 C31 1.369(13) .
C7 C8 1.385(13) .
C8 C9 1.347(13) .
C8 H8A 0.9300 .
C9 N5 1.339(12) .
C9 H9A 0.9300 .
C10 N1 1.359(12) .
C10 C15 1.386(13) .
C10 H10A 0.9300 .
C11 C24 1.362(13) .
C11 H11A 0.9300 .
C12 N2 1.339(12) .
C12 C36 1.387(13) .
C12 H12A 0.9300 .
C13 C18 1.379(13) .
C13 C14 1.384(13) .
C13 H13A 0.9300 .
C14 C15 1.379(13) .
C14 C16 1.465(13) .
C15 H15A 0.9300 .
C16 C20 1.372(13) .
C16 C19 1.387(14) .
C17 C42 1.356(13) .
C17 H17A 0.9300 .
C18 N1 1.353(12) .
C18 H18A 0.9300 .
C19 C39 1.373(14) .
C19 H19A 0.9300 .
C20 C37 1.373(13) .
C20 H20A 0.9300 .
C21 N6 1.316(12) .
C21 C22 1.349(13) .
C21 H21A 0.9300 .
C22 C23 1.408(13) .
C22 H22A 0.9300 .
C23 C46 1.345(14) .
C23 C29 1.481(14) .
C24 N9 1.358(12) .
C24 H24A 0.9300 .
C25 N4 1.319(12) .
C25 C40 1.359(14) .
C25 H25A 0.9300 .
C26 N4 1.321(12) .
C26 C27 1.357(14) .
C26 H26A 0.9300 .
C27 C28 1.398(14) .
C27 H27A 0.9300 .
C28 C40 1.390(13) .
C28 C32 1.480(14) .
C29 C30 1.389(13) .
C29 C44 1.400(14) .
C30 C43 1.342(14) .
C30 H30A 0.9300 .
C31 C38 1.394(14) .
C31 H31A 0.9300 .
C32 C50 1.380(13) .
C32 C48 1.406(13) .
C33 N2 1.332(12) .
C33 C34 1.352(14) .
C33 H33A 0.9300 .
C34 C35 1.385(13) .
C34 H34A 0.9300 .
C35 C36 1.396(13) .
C35 C35 1.462(18) 3_566
C36 H36A 0.9300 .
C37 N8 1.342(13) .
C37 H37A 0.9300 .
C38 N5 1.333(12) .
C38 H38A 0.9300 .
C39 N8 1.356(14) .
C39 H39A 0.9300 .
C40 H40A 0.9300 .
C41 N6 1.360(12) .
C41 C46 1.386(14) .
C41 H41A 0.9300 .
C42 N9 1.342(12) .
C42 H42A 0.9300 .
C43 N7 1.340(13) .
C43 H43A 0.9300 .
C44 C45 1.376(14) .
C44 H44A 0.9300 .
C45 N7 1.324(13) .
C45 H45A 0.9300 .
C46 H46A 0.9300 .
C47 C48 1.346(14) .
C47 N10 1.371(13) .
C47 H47A 0.9300 .
C48 H48A 0.9300 .
C49 N10 1.347(12) .
C49 C50 1.348(14) .
C49 H49A 0.9300 .
C50 H50A 0.9300 .
N1 O35 1.317(9) .
N2 O48 1.336(9) .
N3 O34 1.332(9) .
N4 O37 1.344(10) .
N5 O39 1.350(9) .
N6 O38 1.317(10) .
N7 O49 1.316(11) .
N8 O47 1.316(11) .
N9 O51 1.331(9) .
N10 O50 1.311(10) .
O36 W7 1.698(7) 4_566
O51 Pb2 2.687(7) 1_545
O50 Pb2 2.597(7) 1_545
